data_4324733
loop_
_publ_author_name
'Shuao Wang'
'Evgeny V. Alekseev'
'Wulf Depmeier'
'Thomas E. Albrecht-Schmitt'

_publ_section_title
;
 Surprising Coordination for Plutonium in the First Plutonium(III) Borate
;
_journal_name_full 'Inorganic Chemistry'
_journal_page_first 2079
_journal_page_last 2081
_journal_paper_doi 10.1021/ic200064n
_journal_volume 50
_journal_year 2011
_chemical_formula_moiety 'Pu2[B12O18(OH)4Br2(H2O)3] 0.5H2O'
_chemical_formula_sum 'B24 Br4 O51 Pu4'
_chemical_formula_weight 2363.08
_chemical_name_common 'Plutonium(III) borate bromide'
_chemical_name_systematic
; 
 ? 
;
_space_group_IT_number 7
_symmetry_cell_setting monoclinic
_symmetry_space_group_name_Hall 'P -2yac'
_symmetry_space_group_name_H-M 'P 1 n 1'
_atom_sites_solution_hydrogens none
_atom_sites_solution_primary direct
_atom_sites_solution_secondary difmap
_audit_creation_method SHELXL-97
_cell_angle_alpha 90.00
_cell_angle_beta 90.028(2)
_cell_angle_gamma 90.00
_cell_formula_units_Z 1
_cell_length_a 8.0995(15)
_cell_length_b 14.635(3)
_cell_length_c 9.8248(18)
_cell_measurement_reflns_used 5260
_cell_measurement_temperature 293(2)
_cell_measurement_theta_max 27.45
_cell_measurement_theta_min 1.39
_cell_volume 1164.6(4)
_computing_cell_refinement 'smart saint'
_computing_data_collection smart
_computing_data_reduction SAINT
_computing_molecular_graphics 'SHELXP-97 (Sheldrick, 1997)'
_computing_publication_material 'SHELXCIF-97 (Sheldrick, 2000)'
_computing_structure_refinement 'SHELXL-97 (Sheldrick, 1997)'
_computing_structure_solution 'SHELXS-97 (Sheldrick, 1990)'
_diffrn_ambient_temperature 293(2)
_diffrn_detector_area_resol_mean 0
_diffrn_measured_fraction_theta_full 0.997
_diffrn_measured_fraction_theta_max 0.997
_diffrn_measurement_device_type 'BRUKER apex II'
_diffrn_measurement_method '0.5 wide w/ exposures'
_diffrn_radiation_monochromator 'Quazar optics'
_diffrn_radiation_source 'Imus microfocused'
_diffrn_radiation_type MoK\a
_diffrn_radiation_wavelength 0.71073
_diffrn_reflns_av_R_equivalents 0.0437
_diffrn_reflns_av_sigmaI/netI 0.0597
_diffrn_reflns_limit_h_max 10
_diffrn_reflns_limit_h_min -10
_diffrn_reflns_limit_k_max 18
_diffrn_reflns_limit_k_min -18
_diffrn_reflns_limit_l_max 12
_diffrn_reflns_limit_l_min -12
_diffrn_reflns_number 13643
_diffrn_reflns_theta_full 27.45
_diffrn_reflns_theta_max 27.45
_diffrn_reflns_theta_min 1.39
_exptl_absorpt_coefficient_mu 9.155
_exptl_absorpt_correction_T_max 0.982
_exptl_absorpt_correction_T_min 0.803
_exptl_absorpt_correction_type numerical
_exptl_absorpt_process_details SHELTXPREP
_exptl_crystal_colour 'Purple blue'
_exptl_crystal_density_diffrn 3.369
_exptl_crystal_density_meas ?
_exptl_crystal_description Plate
_exptl_crystal_F_000 1044
_exptl_crystal_size_max 0.030
_exptl_crystal_size_mid 0.020
_exptl_crystal_size_min 0.002
_refine_diff_density_max 1.571
_refine_diff_density_min -1.360
_refine_diff_density_rms 0.241
_refine_ls_abs_structure_details 'Flack H D (1983), Acta Cryst. A39, 876-881'
_refine_ls_abs_structure_Flack 0.03(2)
_refine_ls_extinction_coef 0.00006(4)
_refine_ls_extinction_expression Fc^*^=kFc[1+0.001xFc^2^\l^3^/sin(2\q)]^-1/4^
_refine_ls_extinction_method SHELXL
_refine_ls_goodness_of_fit_ref 1.002
_refine_ls_hydrogen_treatment none
_refine_ls_matrix_type full
_refine_ls_number_parameters 204
_refine_ls_number_reflns 5260
_refine_ls_number_restraints 8
_refine_ls_restrained_S_all 1.010
_refine_ls_R_factor_all 0.0459
_refine_ls_R_factor_gt 0.0334
_refine_ls_shift/su_max 0.005
_refine_ls_shift/su_mean 0.000
_refine_ls_structure_factor_coef Fsqd
_refine_ls_weighting_details 'calc w=1/[\s^2^(Fo^2^)+(0.0286P)^2^+0.0000P] where P=(Fo^2^+2Fc^2^)/3'
_refine_ls_weighting_scheme calc
_refine_ls_wR_factor_gt 0.0653
_refine_ls_wR_factor_ref 0.0693
_reflns_number_gt 4529
_reflns_number_total 5260
_reflns_threshold_expression >2sigma(I)
_cod_data_source_file ic200064n_si_001.cif
_cod_data_source_block Pu3BO
_cod_depositor_comments
;
The following automatic conversions were performed:

'_exptl_crystal_density_meas' value 'N/A' was changed to '?' - the
value is perceived as not measured.

Automatic conversion script
Id: cif_fix_values 3008 2015-01-20 13:52:24Z robertas 
;
_cod_database_code 4324733

loop_
_symmetry_equiv_pos_as_xyz
'x, y, z'
'x+1/2, -y, z+1/2'

loop_
_atom_site_label
_atom_site_type_symbol
_atom_site_fract_x
_atom_site_fract_y
_atom_site_fract_z
_atom_site_U_iso_or_equiv
_atom_site_adp_type
_atom_site_occupancy
_atom_site_symmetry_multiplicity
_atom_site_calc_flag
_atom_site_refinement_flags
Pu1 Pu 0.25511(3) 0.94352(2) 0.29553(2) 0.01273(8) Uani 1 1 d U
Pu2 Pu -0.26634(3) 0.44239(2) 0.38046(2) 0.01050(8) Uani 1 1 d .
Br1 Br 0.19770(12) 1.13755(8) 0.27065(13) 0.0303(3) Uani 1 1 d .
Br2A Br -0.3609(7) 0.6373(3) 0.4454(6) 0.0496(16) Uani 0.27 1 d P
Br2B Br -0.33069(19) 0.63707(10) 0.39674(19) 0.0231(4) Uani 0.73 1 d P
B1 B 0.4189(13) 1.0166(8) 0.5620(12) 0.015(2) Uiso 1 1 d .
B2 B 0.4195(11) 0.9968(7) 0.0260(10) 0.004(2) Uiso 1 1 d .
B3 B 0.1209(12) 0.7018(7) 0.3993(12) 0.014(2) Uiso 1 1 d .
B4 B 0.1197(11) 0.8056(7) -0.2247(11) 0.006(2) Uiso 1 1 d .
B5 B 0.3960(14) 0.4805(9) 0.6161(13) 0.015(3) Uiso 1 1 d .
B6 B -0.1083(15) 0.5036(9) 0.6446(13) 0.018(3) Uiso 1 1 d .
B7 B 0.1394(11) 0.5592(7) 0.2582(9) 0.0043(18) Uiso 1 1 d .
B8 B 0.1570(12) 0.9451(7) 0.6549(10) 0.009(2) Uiso 1 1 d .
B9 B -0.1389(10) 0.9454(7) 0.2991(11) 0.0044(16) Uiso 1 1 d .
B10 B 0.3385(11) 0.4409(8) 0.3754(13) 0.0120(19) Uiso 1 1 d .
B11 B 0.1361(11) 0.5455(7) 0.5107(10) 0.0016(18) Uiso 1 1 d .
B12 B 0.1660(12) 0.9340(7) -0.0795(10) 0.006(2) Uiso 1 1 d .
O1 O -0.2297(8) 0.8615(4) 0.3178(6) 0.0173(15) Uiso 1 1 d .
O2 O 0.2409(7) 0.9775(3) -0.2069(5) 0.0057(10) Uiso 1 1 d .
O3 O 0.2112(8) 0.5213(4) 0.3843(8) 0.0135(13) Uiso 1 1 d .
O4 O 0.2417(8) 0.3596(4) 0.3713(6) 0.0103(12) Uiso 1 1 d .
O5 O 0.2710(7) 0.9756(4) 0.5483(5) 0.0040(12) Uiso 1 1 d .
O6 O 0.2704(7) 0.9533(4) 0.0418(6) 0.0087(13) Uiso 1 1 d .
O7 O 0.2485(10) 0.5325(4) 0.6253(6) 0.0121(14) Uiso 1 1 d .
O8 O -0.2551(10) 0.4620(4) 0.6447(6) 0.0101(14) Uiso 1 1 d .
O9 O -0.5536(8) 0.4426(5) 0.5003(7) 0.0182(15) Uiso 1 1 d .
O10 O 0.5037(7) 1.0150(4) 0.4408(6) 0.0052(12) Uiso 1 1 d .
O11 O 0.1432(6) 0.8420(4) -0.0975(6) 0.0089(13) Uiso 1 1 d .
O12 O 0.5091(6) 0.9954(4) 0.1444(5) 0.0005(12) Uiso 1 1 d .
O13 O -0.0229(7) 0.9627(4) 0.4146(6) 0.0119(14) Uiso 1 1 d .
O14 O 0.0969(7) 0.7113(4) -0.2264(7) 0.0131(13) Uiso 1 1 d .
O15 O 0.1107(7) 0.6463(4) 0.5121(6) 0.0104(13) Uiso 1 1 d .
O16 O 0.1229(7) 0.8538(4) 0.6618(6) 0.0049(13) Uiso 1 1 d .
O17 O -0.5503(6) 0.4578(4) 0.2666(6) 0.0034(13) Uiso 1 1 d .
O18 O 0.1378(7) 0.6592(5) 0.2741(7) 0.0161(15) Uiso 1 1 d .
O19 O 0.1212(7) 0.7939(4) 0.4094(7) 0.0167(15) Uiso 1 1 d .
O20 O -0.0156(7) 0.4985(5) 0.5243(7) 0.0179(18) Uiso 1 1 d .
O21 O -0.0265(8) 0.5252(5) 0.2354(7) 0.0149(16) Uiso 1 1 d .
O22 O -0.0316(7) 0.9467(4) 0.1798(6) 0.0046(12) Uiso 1 1 d .
O23 O -0.2312(10) 0.3001(4) 0.5268(6) 0.0280(16) Uiso 1 1 d .
O24 O -0.0533(8) 0.3336(5) 0.2877(9) 0.0335(18) Uiso 1 1 d .
O25 O 0.4509(10) 0.8293(6) 0.2958(10) 0.046(2) Uiso 1 1 d .
OW1 O -0.035(2) 0.244(2) 0.073(3) 0.044(6) Uiso 0.35 1 d P
OW2 O -0.285(7) 0.801(3) 0.048(5) 0.037(12) Uiso 0.15 1 d P

loop_
_atom_site_aniso_label
_atom_site_aniso_U_11
_atom_site_aniso_U_22
_atom_site_aniso_U_33
_atom_site_aniso_U_23
_atom_site_aniso_U_13
_atom_site_aniso_U_12
Pu1 0.00818(12) 0.02800(16) 0.00201(11) 0.00038(16) 0.00101(16) -0.00097(17)
Pu2 0.00689(13) 0.02025(16) 0.00437(13) 0.00048(18) 0.00022(17) -0.00190(18)
Br1 0.0223(5) 0.0268(5) 0.0418(7) -0.0062(5) 0.0034(5) -0.0032(4)
Br2A 0.075(3) 0.023(2) 0.051(3) 0.001(2) 0.035(3) 0.019(2)
Br2B 0.0311(7) 0.0085(6) 0.0296(9) -0.0001(7) -0.0146(8) -0.0018(6)

loop_
_atom_type_symbol
_atom_type_description
_atom_type_scat_dispersion_real
_atom_type_scat_dispersion_imag
_atom_type_scat_source
O O 0.0106 0.0060 'International Tables Vol C Tables 4.2.6.8 and 6.1.1.4'
Br Br -0.2901 2.4595 'International Tables Vol C Tables 4.2.6.8 and 6.1.1.4'
B B 0.0013 0.0007 'International Tables Vol C Tables 4.2.6.8 and 6.1.1.4'
Pu Pu -9.4100 4.3056 'International Tables Vol C Tables 4.2.6.8 and 6.1.1.4'

loop_
_geom_angle_atom_site_label_1
_geom_angle_atom_site_label_2
_geom_angle_atom_site_label_3
_geom_angle
_geom_angle_site_symmetry_1
_geom_angle_site_symmetry_3
O25 Pu1 O6 90.5(3) . .
O25 Pu1 O5 95.7(3) . .
O6 Pu1 O5 164.87(17) . .
O25 Pu1 O13 133.3(3) . .
O6 Pu1 O13 119.6(2) . .
O5 Pu1 O13 64.82(19) . .
O25 Pu1 O22 129.2(3) . .
O6 Pu1 O22 66.77(19) . .
O5 Pu1 O22 118.25(19) . .
O13 Pu1 O22 53.64(19) . .
O25 Pu1 O12 71.0(3) . .
O6 Pu1 O12 52.11(17) . .
O5 Pu1 O12 117.25(17) . .
O13 Pu1 O12 155.60(18) . .
O22 Pu1 O12 116.50(18) . .
O25 Pu1 O10 76.4(3) . .
O6 Pu1 O10 118.10(18) . .
O5 Pu1 O10 50.74(17) . .
O13 Pu1 O10 112.07(19) . .
O22 Pu1 O10 154.36(19) . .
O12 Pu1 O10 66.62(16) . .
O25 Pu1 O19 71.7(3) . .
O6 Pu1 O19 118.8(2) . .
O5 Pu1 O19 76.28(19) . .
O13 Pu1 O19 62.79(19) . .
O22 Pu1 O19 80.5(2) . .
O12 Pu1 O19 141.30(18) . .
O10 Pu1 O19 113.55(19) . .
O25 Pu1 Br1 145.5(2) . .
O6 Pu1 Br1 82.37(13) . .
O5 Pu1 Br1 84.77(12) . .
O13 Pu1 Br1 77.80(14) . .
O22 Pu1 Br1 78.49(14) . .
O12 Pu1 Br1 78.22(12) . .
O10 Pu1 Br1 77.42(12) . .
O19 Pu1 Br1 140.48(14) . .
O25 Pu1 B2 83.5(3) . .
O6 Pu1 B2 26.1(2) . .
O5 Pu1 B2 141.1(2) . .
O13 Pu1 B2 138.7(2) . .
O22 Pu1 B2 90.3(2) . .
O12 Pu1 B2 26.5(2) . .
O10 Pu1 B2 92.0(2) . .
O19 Pu1 B2 137.9(2) . .
Br1 Pu1 B2 75.34(19) . .
O24 Pu2 O7 72.6(2) . 2_464
O24 Pu2 O23 67.1(2) . .
O7 Pu2 O23 132.17(19) 2_464 .
O24 Pu2 O17 120.8(2) . .
O7 Pu2 O17 66.4(2) 2_464 .
O23 Pu2 O17 114.7(2) . .
O24 Pu2 O20 82.1(2) . .
O7 Pu2 O20 116.9(2) 2_464 .
O23 Pu2 O20 82.2(2) . .
O17 Pu2 O20 155.0(2) . .
O24 Pu2 O9 140.9(2) . .
O7 Pu2 O9 119.3(2) 2_464 .
O23 Pu2 O9 81.1(2) . .
O17 Pu2 O9 52.93(19) . .
O20 Pu2 O9 116.7(2) . .
O24 Pu2 O8 113.9(2) . .
O7 Pu2 O8 164.63(18) 2_464 .
O23 Pu2 O8 61.62(19) . .
O17 Pu2 O8 117.0(2) . .
O20 Pu2 O8 53.1(2) . .
O9 Pu2 O8 65.3(2) . .
O24 Pu2 O21 66.4(2) . .
O7 Pu2 O21 51.6(2) 2_464 .
O23 Pu2 O21 125.8(2) . .
O17 Pu2 O21 112.06(19) . .
O20 Pu2 O21 65.4(2) . .
O9 Pu2 O21 151.7(2) . .
O8 Pu2 O21 116.8(2) . .
O24 Pu2 O14 67.4(2) . 2_465
O7 Pu2 O14 76.0(2) 2_464 2_465
O23 Pu2 O14 65.6(2) . 2_465
O17 Pu2 O14 62.59(18) . 2_465
O20 Pu2 O14 141.9(2) . 2_465
O9 Pu2 O14 79.2(2) . 2_465
O8 Pu2 O14 119.24(19) . 2_465
O21 Pu2 O14 117.5(2) . 2_465
O24 Pu2 Br2B 139.81(18) . .
O7 Pu2 Br2B 85.45(14) 2_464 .
O23 Pu2 Br2B 142.37(15) . .
O17 Pu2 Br2B 77.09(13) . .
O20 Pu2 Br2B 78.51(16) . .
O9 Pu2 Br2B 79.25(16) . .
O8 Pu2 Br2B 81.01(13) . .
O21 Pu2 Br2B 73.57(15) . .
O14 Pu2 Br2B 139.54(13) 2_465 .
O24 Pu2 Br2A 147.9(2) . .
O7 Pu2 Br2A 94.82(17) 2_464 .
O23 Pu2 Br2A 132.91(18) . .
O17 Pu2 Br2A 77.39(17) . .
O20 Pu2 Br2A 77.63(19) . .
O9 Pu2 Br2A 71.16(19) . .
O8 Pu2 Br2A 72.27(16) . .
O21 Pu2 Br2A 82.53(18) . .
O14 Pu2 Br2A 139.41(17) 2_465 .
Br2B Pu2 Br2A 10.14(10) . .
O24 Pu2 B6 102.0(3) . .
O7 Pu2 B6 141.6(3) 2_464 .
O23 Pu2 B6 73.2(3) . .
O17 Pu2 B6 136.5(3) . .
O20 Pu2 B6 27.5(3) . .
O9 Pu2 B6 89.4(3) . .
O8 Pu2 B6 26.1(3) . .
O21 Pu2 B6 90.9(3) . .
O14 Pu2 B6 138.4(3) 2_465 .
Br2B Pu2 B6 74.8(2) . .
Br2A Pu2 B6 69.3(3) . .
Br2B Br2A Pu2 72.0(6) . .
Br2A Br2B Pu2 97.8(6) . .
O22 B1 O5 122.1(9) 2_575 .
O22 B1 O10 127.4(9) 2_575 .
O5 B1 O10 110.5(9) . .
O13 B2 O12 121.3(8) 2_574 .
O13 B2 O6 127.5(8) 2_574 .
O12 B2 O6 111.3(7) . .
O13 B2 Pu1 167.8(7) 2_574 .
O12 B2 Pu1 59.6(4) . .
O6 B2 Pu1 53.3(4) . .
O19 B3 O15 122.0(9) . .
O19 B3 O18 120.9(9) . .
O15 B3 O18 117.1(8) . .
O16 B4 O11 124.0(8) 1_554 .
O16 B4 O14 121.5(9) 1_554 .
O11 B4 O14 114.5(8) . .
O9 B5 O21 125.6(10) 1_655 2_565
O9 B5 O7 122.4(10) 1_655 .
O21 B5 O7 112.0(9) 2_565 .
O8 B6 O20 116.9(10) . .
O8 B6 O17 118.7(10) . 2_565
O20 B6 O17 124.1(9) . 2_565
O8 B6 Pu2 59.3(5) . .
O20 B6 Pu2 59.2(5) . .
O17 B6 Pu2 172.1(8) 2_565 .
O8 B7 O21 110.9(7) 2_564 .
O8 B7 O18 107.5(7) 2_564 .
O21 B7 O18 110.4(7) . .
O8 B7 O3 109.7(7) 2_564 .
O21 B7 O3 111.5(7) . .
O18 B7 O3 106.7(7) . .
O16 B8 O5 117.4(8) . .
O16 B8 O12 114.5(7) . 2_475
O5 B8 O12 106.3(7) . 2_475
O16 B8 O2 109.6(7) . 1_556
O5 B8 O2 104.5(7) . 1_556
O12 B8 O2 103.2(7) 2_475 1_556
O1 B9 O22 114.6(7) . .
O1 B9 O2 108.4(6) . 2_475
O22 B9 O2 110.3(7) . 2_475
O1 B9 O13 111.6(7) . .
O22 B9 O13 103.5(6) . .
O2 B9 O13 108.2(7) 2_475 .
O17 B10 O4 118.3(9) 1_655 .
O17 B10 O9 104.0(6) 1_655 1_655
O4 B10 O9 110.9(8) . 1_655
O17 B10 O3 109.2(8) 1_655 .
O4 B10 O3 105.5(7) . .
O9 B10 O3 108.8(8) 1_655 .
O20 B11 O3 109.4(7) . .
O20 B11 O7 113.9(8) . .
O3 B11 O7 111.9(7) . .
O20 B11 O15 111.1(7) . .
O3 B11 O15 108.2(7) . .
O7 B11 O15 102.0(7) . .
O11 B12 O6 111.5(7) . .
O11 B12 O10 112.5(7) . 2_474
O6 B12 O10 107.0(7) . 2_474
O11 B12 O2 110.8(7) . .
O6 B12 O2 110.5(7) . .
O10 B12 O2 104.3(7) 2_474 .
B9 O2 B12 122.7(7) 2_574 .
B9 O2 B8 122.6(6) 2_574 1_554
B12 O2 B8 113.9(6) . 1_554
B11 O3 B7 118.0(6) . .
B11 O3 B10 121.0(8) . .
B7 O3 B10 119.6(7) . .
B1 O5 B8 128.6(8) . .
B1 O5 Pu1 103.1(6) . .
B8 O5 Pu1 127.8(5) . .
B2 O6 B12 119.8(7) . .
B2 O6 Pu1 100.6(5) . .
B12 O6 Pu1 139.4(5) . .
B5 O7 B11 123.1(8) . .
B5 O7 Pu2 100.4(6) . 2_565
B11 O7 Pu2 135.5(6) . 2_565
B6 O8 B7 128.8(8) . 2_465
B6 O8 Pu2 94.6(6) . .
B7 O8 Pu2 136.6(6) 2_465 .
B5 O9 B10 121.7(8) 1_455 1_455
B5 O9 Pu2 131.4(6) 1_455 .
B10 O9 Pu2 98.6(5) 1_455 .
B1 O10 B12 122.4(7) . 2_575
B1 O10 Pu1 95.3(5) . .
B12 O10 Pu1 140.3(5) 2_575 .
B12 O11 B4 121.2(7) . .
B2 O12 B8 118.5(7) . 2_574
B2 O12 Pu1 93.9(5) . .
B8 O12 Pu1 139.1(5) 2_574 .
B2 O13 B9 118.7(7) 2_475 .
B2 O13 Pu1 137.4(6) 2_475 .
B9 O13 Pu1 100.8(5) . .
B4 O14 Pu2 139.6(5) . 2_564
B3 O15 B11 124.7(7) . .
B4 O16 B8 124.7(8) 1_556 .
B6 O17 B10 120.0(7) 2_464 1_455
B6 O17 Pu2 134.9(6) 2_464 .
B10 O17 Pu2 103.0(5) 1_455 .
B3 O18 B7 122.8(8) . .
B3 O19 Pu1 141.5(6) . .
B6 O20 B11 121.3(8) . .
B6 O20 Pu2 93.2(6) . .
B11 O20 Pu2 141.1(6) . .
B5 O21 B7 126.4(8) 2_464 .
B5 O21 Pu2 95.6(6) 2_464 .
B7 O21 Pu2 137.7(5) . .
B1 O22 B9 121.5(7) 2_474 .
B1 O22 Pu1 131.0(6) 2_474 .
B9 O22 Pu1 100.5(5) . .

loop_
_geom_bond_atom_site_label_1
_geom_bond_atom_site_label_2
_geom_bond_distance
_geom_bond_site_symmetry_2
Pu1 O25 2.304(8) .
Pu1 O6 2.500(6) .
Pu1 O5 2.530(5) .
Pu1 O13 2.553(6) .
Pu1 O22 2.586(6) .
Pu1 O12 2.649(5) .
Pu1 O10 2.680(6) .
Pu1 O19 2.688(7) .
Pu1 Br1 2.8878(13) .
Pu1 B2 3.065(10) .
Pu2 O24 2.519(7) .
Pu2 O7 2.537(6) 2_464
Pu2 O23 2.546(6) .
Pu2 O17 2.567(5) .
Pu2 O20 2.606(6) .
Pu2 O9 2.609(6) .
Pu2 O8 2.613(6) .
Pu2 O21 2.697(7) .
Pu2 O14 2.718(6) 2_465
Pu2 Br2B 2.9009(17) .
Pu2 Br2A 3.021(5) .
Pu2 B6 3.029(13) .
Br2A Br2B 0.537(5) .
B1 O22 1.337(13) 2_575
B1 O5 1.347(12) .
B1 O10 1.376(13) .
B2 O13 1.330(11) 2_574
B2 O12 1.371(11) .
B2 O6 1.374(11) .
B3 O19 1.351(12) .
B3 O15 1.377(13) .
B3 O18 1.386(13) .
B4 O16 1.320(12) 1_554
B4 O11 1.371(12) .
B4 O14 1.392(12) .
B5 O9 1.330(14) 1_655
B5 O21 1.332(14) 2_565
B5 O7 1.419(14) .
B6 O8 1.336(14) .
B6 O20 1.403(14) .
B6 O17 1.406(14) 2_565
B7 O8 1.439(11) 2_564
B7 O21 1.450(11) .
B7 O18 1.472(12) .
B7 O3 1.476(11) .
B8 O16 1.366(12) .
B8 O5 1.466(11) .
B8 O12 1.484(11) 2_475
B8 O2 1.591(12) 1_556
B9 O1 1.443(11) .
B9 O22 1.459(11) .
B9 O2 1.492(10) 2_475
B9 O13 1.494(11) .
B10 O17 1.420(12) 1_655
B10 O4 1.425(12) .
B10 O9 1.507(13) 1_655
B10 O3 1.568(12) .
B11 O20 1.415(11) .
B11 O3 1.427(12) .
B11 O7 1.460(12) .
B11 O15 1.490(11) .
B12 O11 1.371(11) .
B12 O6 1.488(11) .
B12 O10 1.524(11) 2_474
B12 O2 1.530(11) .
O2 B9 1.492(10) 2_574
O2 B8 1.590(12) 1_554
O7 Pu2 2.537(6) 2_565
O8 B7 1.439(11) 2_465
O9 B5 1.330(14) 1_455
O9 B10 1.507(13) 1_455
O10 B12 1.524(11) 2_575
O12 B8 1.484(11) 2_574
O13 B2 1.330(11) 2_475
O14 Pu2 2.718(6) 2_564
O16 B4 1.320(12) 1_556
O17 B6 1.406(14) 2_464
O17 B10 1.420(12) 1_455
O21 B5 1.332(14) 2_464
O22 B1 1.337(13) 2_474
